data_7024515
loop_
_publ_author_name
'Liu, Jianke'
'Jacob, Chacko'
'Sheridan, Kelly J.'
'Al-Mosule, Firas'
'Heaton, Brian T.'
'Iggo, Jonathan A.'
'Matthews, Mark'
'Pelletier, Jeremie'
'Whyman, Robin'
'Bickley, Jamie F.'
'Steiner, Alexander'

_publ_section_title
;
 The synthesis of, and characterization of the dynamic processes occurring
 in Pd(II) chelate complexes of 2-pyridyldiphenylphosphine.
;
_journal_issue 34
_journal_name_full 'Dalton transactions (Cambridge, England : 2003)'
_journal_page_first 7921
_journal_page_last 7935
_journal_paper_doi 10.1039/b918162h
_journal_volume 39
_journal_year 2010
_chemical_formula_sum 'C34 H28 B Cl F4 N2 P2 Pd'
_chemical_formula_weight 755.18
_chemical_name_systematic
;
?
;
_space_group_IT_number 61
_symmetry_cell_setting orthorhombic
_symmetry_space_group_name_Hall '-P 2ac 2ab'
_symmetry_space_group_name_H-M 'P b c a'
_atom_sites_solution_hydrogens geom
_atom_sites_solution_primary direct
_atom_sites_solution_secondary difmap
_audit_creation_method SHELXL-97
_cell_angle_alpha 90.00
_cell_angle_beta 90.00
_cell_angle_gamma 90.00
_cell_formula_units_Z 8
_cell_length_a 17.704(2)
_cell_length_b 18.156(2)
_cell_length_c 20.149(3)
_cell_measurement_temperature 100(2)
_cell_volume 6476.6(14)
_computing_structure_refinement 'SHELXL-97 (Sheldrick, 1997)'
_computing_structure_solution 'SHELXS-97 (Sheldrick, 1990)'
_diffrn_ambient_temperature 100(2)
_diffrn_measured_fraction_theta_full 0.957
_diffrn_measured_fraction_theta_max 0.957
_diffrn_measurement_device_type 'Bruker APEX'
_diffrn_measurement_method /w
_diffrn_radiation_monochromator graphite
_diffrn_radiation_source 'fine-focus sealed tube'
_diffrn_radiation_type MoK\a
_diffrn_radiation_wavelength 0.71073
_diffrn_reflns_av_R_equivalents 0.0170
_diffrn_reflns_av_sigmaI/netI 0.0144
_diffrn_reflns_limit_h_max 22
_diffrn_reflns_limit_h_min -11
_diffrn_reflns_limit_k_max 24
_diffrn_reflns_limit_k_min -24
_diffrn_reflns_limit_l_max 26
_diffrn_reflns_limit_l_min -26
_diffrn_reflns_number 38516
_diffrn_reflns_theta_full 28.28
_diffrn_reflns_theta_max 28.28
_diffrn_reflns_theta_min 1.90
_exptl_absorpt_coefficient_mu 0.805
_exptl_absorpt_correction_T_max 0.965
_exptl_absorpt_correction_T_min 0.873
_exptl_absorpt_correction_type empirical
_exptl_absorpt_process_details SADABS
_exptl_crystal_colour yellow
_exptl_crystal_density_diffrn 1.549
_exptl_crystal_density_method 'not measured'
_exptl_crystal_description prism
_exptl_crystal_F_000 3040
_exptl_crystal_size_max 0.3
_exptl_crystal_size_mid 0.3
_exptl_crystal_size_min 0.2
_refine_diff_density_max 0.633
_refine_diff_density_min -0.431
_refine_diff_density_rms 0.064
_refine_ls_extinction_method none
_refine_ls_goodness_of_fit_ref 1.035
_refine_ls_hydrogen_treatment constr
_refine_ls_matrix_type full
_refine_ls_number_parameters 406
_refine_ls_number_reflns 7687
_refine_ls_number_restraints 0
_refine_ls_restrained_S_all 1.035
_refine_ls_R_factor_all 0.0284
_refine_ls_R_factor_gt 0.0235
_refine_ls_shift/su_max 0.002
_refine_ls_shift/su_mean 0.000
_refine_ls_structure_factor_coef Fsqd
_refine_ls_weighting_details 'calc w=1/[\s^2^(Fo^2^)+(0.0342P)^2^+3.6754P] where P=(Fo^2^+2Fc^2^)/3'
_refine_ls_weighting_scheme calc
_refine_ls_wR_factor_gt 0.0607
_refine_ls_wR_factor_ref 0.0638
_reflns_number_gt 6783
_reflns_number_total 7687
_reflns_threshold_expression >2sigma(I)
_cod_data_source_file b918162h.txt
_cod_data_source_block 3BF4
_cod_depositor_comments
;
The following automatic conversions were performed:

'_symmetry_cell_setting' value 'Orthorhombic' changed to
'orthorhombic' according to
/home/saulius/struct/CIF-dictionaries/cif_core.dic dictionary named
'cif_core.dic' version 2.4.2 from 2011-04-26.

Automatic conversion script
Id: cif_fix_values 1891 2012-01-12 08:04:46Z andrius 
;
_cod_original_cell_volume 6476.4(14)
_cod_original_sg_symbol_H-M Pbca
_cod_database_code 7024515

loop_
_symmetry_equiv_pos_as_xyz
'x, y, z'
'-x+1/2, -y, z+1/2'
'-x, y+1/2, -z+1/2'
'x+1/2, -y+1/2, -z'
'-x, -y, -z'
'x-1/2, y, -z-1/2'
'x, -y-1/2, z-1/2'
'-x-1/2, y-1/2, z'

loop_
_atom_site_label
_atom_site_type_symbol
_atom_site_fract_x
_atom_site_fract_y
_atom_site_fract_z
_atom_site_U_iso_or_equiv
_atom_site_adp_type
_atom_site_occupancy
_atom_site_symmetry_multiplicity
_atom_site_calc_flag
_atom_site_refinement_flags
B1 B 0.03470(10) 0.26593(10) 0.88496(8) 0.0203(3) Uani 1 1 d .
C1 C 0.12870(9) 0.22142(8) 0.72718(7) 0.0182(3) Uani 1 1 d .
H1 H 0.1495 0.2272 0.7703 0.022 Uiso 1 1 calc R
C2 C 0.05946(9) 0.25338(8) 0.71206(7) 0.0199(3) Uani 1 1 d .
H2 H 0.0328 0.2806 0.7448 0.024 Uiso 1 1 calc R
C3 C 0.02961(9) 0.24517(9) 0.64896(8) 0.0205(3) Uani 1 1 d .
H3 H -0.0178 0.2666 0.6383 0.025 Uiso 1 1 calc R
C4 C 0.06925(8) 0.20548(8) 0.60099(7) 0.0187(3) Uani 1 1 d .
H4 H 0.0499 0.1994 0.5574 0.022 Uiso 1 1 calc R
C5 C 0.13790(8) 0.17528(7) 0.61935(7) 0.0152(3) Uani 1 1 d .
C6 C 0.25497(8) 0.18031(8) 0.52174(7) 0.0158(3) Uani 1 1 d .
C7 C 0.21183(9) 0.22360(8) 0.47864(7) 0.0195(3) Uani 1 1 d .
H7 H 0.1584 0.2190 0.4784 0.023 Uiso 1 1 calc R
C8 C 0.24685(9) 0.27324(9) 0.43629(8) 0.0224(3) Uani 1 1 d .
H8 H 0.2175 0.3019 0.4064 0.027 Uiso 1 1 calc R
C9 C 0.32475(10) 0.28097(9) 0.43770(8) 0.0249(3) Uani 1 1 d .
H9 H 0.3488 0.3146 0.4084 0.030 Uiso 1 1 calc R
C10 C 0.36764(9) 0.23966(10) 0.48174(8) 0.0272(3) Uani 1 1 d .
H10 H 0.4209 0.2460 0.4832 0.033 Uiso 1 1 calc R
C11 C 0.33303(9) 0.18903(9) 0.52375(8) 0.0213(3) Uani 1 1 d .
H11 H 0.3625 0.1606 0.5536 0.026 Uiso 1 1 calc R
C12 C 0.15396(8) 0.04927(8) 0.53181(7) 0.0165(3) Uani 1 1 d .
C13 C 0.14310(9) 0.05306(9) 0.46333(7) 0.0225(3) Uani 1 1 d .
H13 H 0.1641 0.0925 0.4385 0.027 Uiso 1 1 calc R
C14 C 0.10122(10) -0.00151(9) 0.43170(8) 0.0270(4) Uani 1 1 d .
H14 H 0.0934 0.0008 0.3851 0.032 Uiso 1 1 calc R
C15 C 0.07088(9) -0.05908(9) 0.46784(9) 0.0270(3) Uani 1 1 d .
H15 H 0.0428 -0.0964 0.4458 0.032 Uiso 1 1 calc R
C16 C 0.08117(9) -0.06285(9) 0.53603(9) 0.0264(3) Uani 1 1 d .
H16 H 0.0600 -0.1023 0.5607 0.032 Uiso 1 1 calc R
C17 C 0.12261(9) -0.00859(8) 0.56791(8) 0.0209(3) Uani 1 1 d .
H17 H 0.1297 -0.0109 0.6146 0.025 Uiso 1 1 calc R
C18 C 0.34955(9) -0.02084(8) 0.58474(7) 0.0204(3) Uani 1 1 d .
C19 C 0.39927(12) -0.07845(10) 0.57142(9) 0.0348(4) Uani 1 1 d .
H19 H 0.4225 -0.1048 0.6067 0.042 Uiso 1 1 calc R
C20 C 0.41428(13) -0.09675(11) 0.50603(10) 0.0384(5) Uani 1 1 d .
H20 H 0.4475 -0.1362 0.4956 0.046 Uiso 1 1 calc R
C21 C 0.37998(11) -0.05650(10) 0.45630(9) 0.0333(4) Uani 1 1 d .
H21 H 0.3892 -0.0676 0.4109 0.040 Uiso 1 1 calc R
C22 C 0.33197(11) 0.00031(10) 0.47386(8) 0.0305(4) Uani 1 1 d .
H22 H 0.3088 0.0280 0.4395 0.037 Uiso 1 1 calc R
C23 C 0.27491(9) -0.07681(8) 0.70192(8) 0.0196(3) Uani 1 1 d .
C24 C 0.26457(9) -0.08537(10) 0.76991(9) 0.0243(3) Uani 1 1 d .
H24 H 0.2863 -0.0510 0.7999 0.029 Uiso 1 1 calc R
C25 C 0.22229(11) -0.14452(9) 0.79410(10) 0.0316(4) Uani 1 1 d .
H25 H 0.2163 -0.1510 0.8406 0.038 Uiso 1 1 calc R
C26 C 0.18907(10) -0.19370(9) 0.75037(11) 0.0350(4) Uani 1 1 d .
H26 H 0.1601 -0.2337 0.7670 0.042 Uiso 1 1 calc R
C27 C 0.19783(10) -0.18484(9) 0.68286(11) 0.0333(4) Uani 1 1 d .
H27 H 0.1743 -0.2184 0.6532 0.040 Uiso 1 1 calc R
C28 C 0.24092(9) -0.12713(10) 0.65791(10) 0.0260(3) Uani 1 1 d .
H28 H 0.2474 -0.1217 0.6114 0.031 Uiso 1 1 calc R
C29 C 0.41768(8) 0.00474(8) 0.70961(7) 0.0167(3) Uani 1 1 d .
C30 C 0.46473(10) 0.06459(9) 0.69554(8) 0.0227(3) Uani 1 1 d .
H30 H 0.4455 0.1060 0.6722 0.027 Uiso 1 1 calc R
C31 C 0.53983(10) 0.06307(9) 0.71588(8) 0.0251(3) Uani 1 1 d .
H31 H 0.5721 0.1034 0.7060 0.030 Uiso 1 1 calc R
C32 C 0.56773(9) 0.00309(9) 0.75045(8) 0.0257(3) Uani 1 1 d .
H32 H 0.6194 0.0019 0.7632 0.031 Uiso 1 1 calc R
C33 C 0.52060(9) -0.05529(9) 0.76660(8) 0.0244(3) Uani 1 1 d .
H33 H 0.5395 -0.0955 0.7918 0.029 Uiso 1 1 calc R
C34 C 0.44558(9) -0.05476(8) 0.74583(7) 0.0195(3) Uani 1 1 d .
H34 H 0.4134 -0.0950 0.7564 0.023 Uiso 1 1 calc R
Cl1 Cl 0.27804(3) 0.10485(2) 0.794847(18) 0.02590(9) Uani 1 1 d .
F1 F 0.07041(7) 0.19882(6) 0.87890(5) 0.0400(3) Uani 1 1 d .
F2 F -0.03457(6) 0.26385(9) 0.85393(6) 0.0541(4) Uani 1 1 d .
F3 F 0.02578(6) 0.28236(6) 0.95242(5) 0.0322(2) Uani 1 1 d .
F4 F 0.08003(7) 0.31888(6) 0.85582(5) 0.0409(3) Uani 1 1 d .
N1 N 0.16636(7) 0.18258(7) 0.68147(6) 0.0158(2) Uani 1 1 d .
N2 N 0.31645(8) 0.01831(7) 0.53705(6) 0.0224(3) Uani 1 1 d .
P1 P 0.20800(2) 0.116909(19) 0.577250(17) 0.01411(8) Uani 1 1 d .
P2 P 0.32558(2) 0.00286(2) 0.670600(18) 0.01603(8) Uani 1 1 d .
Pd1 Pd 0.252021(6) 0.101979(6) 0.681902(5) 0.01412(4) Uani 1 1 d .

loop_
_atom_site_aniso_label
_atom_site_aniso_U_11
_atom_site_aniso_U_22
_atom_site_aniso_U_33
_atom_site_aniso_U_23
_atom_site_aniso_U_13
_atom_site_aniso_U_12
B1 0.0208(8) 0.0254(9) 0.0148(7) -0.0007(6) -0.0015(6) 0.0029(7)
C1 0.0245(7) 0.0152(6) 0.0150(6) -0.0014(5) 0.0006(6) -0.0005(6)
C2 0.0250(7) 0.0169(7) 0.0178(7) 0.0002(5) 0.0043(6) 0.0022(6)
C3 0.0191(7) 0.0200(7) 0.0223(7) 0.0017(6) 0.0006(6) 0.0029(6)
C4 0.0207(7) 0.0193(7) 0.0162(7) 0.0004(5) -0.0009(6) -0.0008(6)
C5 0.0194(7) 0.0124(6) 0.0139(6) 0.0004(5) 0.0019(5) -0.0014(5)
C6 0.0203(7) 0.0144(7) 0.0127(6) -0.0001(5) 0.0019(5) -0.0014(5)
C7 0.0181(7) 0.0214(7) 0.0189(7) 0.0028(6) -0.0007(6) -0.0004(6)
C8 0.0275(8) 0.0207(7) 0.0192(7) 0.0044(6) -0.0021(6) -0.0007(6)
C9 0.0286(8) 0.0246(8) 0.0214(7) 0.0044(6) 0.0011(6) -0.0100(6)
C10 0.0197(7) 0.0345(9) 0.0275(8) 0.0048(7) -0.0007(7) -0.0082(7)
C11 0.0194(7) 0.0252(7) 0.0194(7) 0.0024(6) -0.0029(6) -0.0006(6)
C12 0.0171(7) 0.0150(6) 0.0174(7) -0.0025(5) 0.0000(5) 0.0015(5)
C13 0.0264(8) 0.0234(8) 0.0176(7) -0.0012(6) 0.0008(6) -0.0029(6)
C14 0.0295(9) 0.0294(9) 0.0222(8) -0.0083(7) -0.0042(6) 0.0003(7)
C15 0.0233(8) 0.0207(7) 0.0372(9) -0.0109(7) -0.0036(7) -0.0008(6)
C16 0.0245(8) 0.0179(7) 0.0370(9) 0.0013(7) 0.0015(7) -0.0030(6)
C17 0.0228(7) 0.0185(7) 0.0216(7) 0.0015(6) 0.0009(6) -0.0001(6)
C18 0.0253(8) 0.0190(7) 0.0170(7) -0.0030(5) -0.0017(6) 0.0026(6)
C19 0.0478(11) 0.0326(9) 0.0241(8) -0.0046(7) -0.0051(8) 0.0211(8)
C20 0.0506(12) 0.0355(10) 0.0290(9) -0.0085(7) -0.0004(9) 0.0216(9)
C21 0.0446(11) 0.0350(9) 0.0202(8) -0.0055(7) 0.0034(7) 0.0090(8)
C22 0.0400(10) 0.0332(9) 0.0183(7) 0.0017(7) 0.0020(7) 0.0110(8)
C23 0.0172(7) 0.0133(7) 0.0283(8) 0.0013(6) -0.0042(6) 0.0020(6)
C24 0.0216(8) 0.0217(8) 0.0297(8) 0.0022(7) 0.0006(6) 0.0001(6)
C25 0.0268(9) 0.0249(9) 0.0431(11) 0.0103(7) 0.0080(8) 0.0019(7)
C26 0.0208(8) 0.0184(8) 0.0657(13) 0.0059(8) 0.0055(8) -0.0007(6)
C27 0.0211(8) 0.0182(8) 0.0606(13) -0.0057(8) -0.0088(8) 0.0005(6)
C28 0.0249(8) 0.0184(8) 0.0348(9) -0.0032(7) -0.0091(7) 0.0033(6)
C29 0.0189(7) 0.0161(7) 0.0151(6) -0.0016(5) -0.0006(5) 0.0011(5)
C30 0.0318(9) 0.0176(7) 0.0189(7) 0.0013(6) -0.0026(6) -0.0034(6)
C31 0.0287(8) 0.0261(8) 0.0205(7) -0.0020(6) 0.0005(6) -0.0105(7)
C32 0.0200(7) 0.0347(9) 0.0223(7) -0.0039(7) -0.0017(6) -0.0037(7)
C33 0.0234(8) 0.0249(8) 0.0248(8) 0.0032(6) -0.0042(6) 0.0022(6)
C34 0.0210(7) 0.0168(7) 0.0208(7) 0.0011(6) -0.0009(6) -0.0008(6)
Cl1 0.0409(2) 0.02316(19) 0.01363(17) -0.00283(13) -0.00639(16) 0.00849(16)
F1 0.0645(8) 0.0236(5) 0.0318(5) -0.0023(4) -0.0064(5) 0.0131(5)
F2 0.0217(5) 0.1127(12) 0.0278(6) -0.0102(7) -0.0080(5) 0.0083(6)
F3 0.0255(5) 0.0548(7) 0.0161(4) -0.0062(4) 0.0015(4) 0.0044(5)
F4 0.0682(8) 0.0312(6) 0.0234(5) 0.0038(4) 0.0000(5) -0.0175(5)
N1 0.0203(6) 0.0129(5) 0.0144(6) 0.0007(4) 0.0003(5) -0.0002(5)
N2 0.0281(7) 0.0227(6) 0.0164(6) 0.0001(5) 0.0004(5) 0.0054(5)
P1 0.01711(17) 0.01386(16) 0.01137(16) 0.00020(13) 0.00021(13) 0.00007(13)
P2 0.02017(18) 0.01321(17) 0.01470(16) -0.00008(13) -0.00240(14) 0.00211(14)
Pd1 0.01881(7) 0.01236(7) 0.01119(6) -0.00019(3) -0.00116(4) 0.00171(4)

loop_
_atom_type_symbol
_atom_type_description
_atom_type_scat_dispersion_real
_atom_type_scat_dispersion_imag
_atom_type_scat_source
C C 0.0033 0.0016 'International Tables Vol C Tables 4.2.6.8 and 6.1.1.4'
H H 0.0000 0.0000 'International Tables Vol C Tables 4.2.6.8 and 6.1.1.4'
B B 0.0013 0.0007 'International Tables Vol C Tables 4.2.6.8 and 6.1.1.4'
N N 0.0061 0.0033 'International Tables Vol C Tables 4.2.6.8 and 6.1.1.4'
F F 0.0171 0.0103 'International Tables Vol C Tables 4.2.6.8 and 6.1.1.4'
P P 0.1023 0.0942 'International Tables Vol C Tables 4.2.6.8 and 6.1.1.4'
Cl Cl 0.1484 0.1585 'International Tables Vol C Tables 4.2.6.8 and 6.1.1.4'
Pd Pd -0.9988 1.0072 'International Tables Vol C Tables 4.2.6.8 and 6.1.1.4'

loop_
_geom_angle_atom_site_label_1
_geom_angle_atom_site_label_2
_geom_angle_atom_site_label_3
_geom_angle
F2 B1 F1 110.12(14)
F2 B1 F4 110.06(14)
F1 B1 F4 108.11(14)
F2 B1 F3 110.25(13)
F1 B1 F3 109.03(13)
F4 B1 F3 109.23(13)
N1 C1 C2 120.57(14)
C3 C2 C1 119.53(14)
C2 C3 C4 119.98(14)
C5 C4 C3 117.47(14)
N1 C5 C4 122.30(13)
N1 C5 P1 103.38(10)
C4 C5 P1 134.24(11)
C11 C6 C7 119.77(14)
C11 C6 P1 120.75(11)
C7 C6 P1 119.41(11)
C8 C7 C6 120.20(14)
C9 C8 C7 119.85(15)
C8 C9 C10 120.16(15)
C9 C10 C11 120.33(15)
C6 C11 C10 119.64(14)
C17 C12 C13 119.92(14)
C17 C12 P1 117.32(11)
C13 C12 P1 122.76(12)
C14 C13 C12 119.43(15)
C15 C14 C13 120.25(15)
C14 C15 C16 120.52(15)
C17 C16 C15 119.55(15)
C16 C17 C12 120.32(14)
N2 C18 C19 122.67(15)
N2 C18 P2 117.01(11)
C19 C18 P2 120.30(12)
C20 C19 C18 119.01(16)
C21 C20 C19 118.62(16)
C20 C21 C22 118.65(16)
N2 C22 C21 123.36(16)
C24 C23 C28 119.43(16)
C24 C23 P2 119.77(12)
C28 C23 P2 120.62(13)
C23 C24 C25 120.01(17)
C26 C25 C24 120.07(18)
C27 C26 C25 120.31(17)
C26 C27 C28 120.42(17)
C27 C28 C23 119.73(18)
C34 C29 C30 119.82(14)
C34 C29 P2 122.12(11)
C30 C29 P2 117.59(11)
C31 C30 C29 119.61(15)
C32 C31 C30 120.32(15)
C31 C32 C33 120.29(15)
C32 C33 C34 119.86(15)
C33 C34 C29 120.03(14)
C1 N1 C5 120.13(13)
C1 N1 Pd1 136.20(10)
C5 N1 Pd1 101.73(9)
C18 N2 C22 117.68(14)
C18 N2 P1 116.28(10)
C22 N2 P1 125.53(11)
C12 P1 C6 111.28(7)
C12 P1 C5 105.55(7)
C6 P1 C5 103.23(6)
C12 P1 Pd1 124.97(5)
C6 P1 Pd1 119.61(5)
C5 P1 Pd1 82.63(5)
C12 P1 N2 77.15(5)
C6 P1 N2 84.90(6)
C5 P1 N2 169.43(5)
Pd1 P1 N2 87.48(3)
C29 P2 C23 108.01(7)
C29 P2 C18 101.87(7)
C23 P2 C18 104.81(7)
C29 P2 Pd1 117.76(5)
C23 P2 Pd1 108.58(5)
C18 P2 Pd1 114.87(5)
N1 Pd1 P2 168.19(3)
N1 Pd1 P1 70.45(3)
P2 Pd1 P1 101.666(14)
N1 Pd1 Cl1 97.54(3)
P2 Pd1 Cl1 90.134(14)
P1 Pd1 Cl1 167.983(15)

loop_
_geom_bond_atom_site_label_1
_geom_bond_atom_site_label_2
_geom_bond_distance
B1 F2 1.377(2)
B1 F1 1.378(2)
B1 F4 1.383(2)
B1 F3 1.4006(19)
C1 N1 1.3379(18)
C1 C2 1.390(2)
C2 C3 1.385(2)
C3 C4 1.395(2)
C4 C5 1.384(2)
C5 N1 1.3558(18)
C5 P1 1.8393(14)
C6 C11 1.392(2)
C6 C7 1.398(2)
C6 P1 1.8076(15)
C7 C8 1.387(2)
C8 C9 1.387(2)
C9 C10 1.388(2)
C10 C11 1.392(2)
C12 C17 1.393(2)
C12 C13 1.395(2)
C12 P1 1.8060(15)
C13 C14 1.392(2)
C14 C15 1.382(2)
C15 C16 1.388(2)
C16 C17 1.386(2)
C18 N2 1.331(2)
C18 C19 1.393(2)
C18 P2 1.8325(15)
C19 C20 1.385(3)
C20 C21 1.381(3)
C21 C22 1.382(2)
C22 N2 1.343(2)
C23 C24 1.391(2)
C23 C28 1.408(2)
C23 P2 1.8151(16)
C24 C25 1.397(2)
C25 C26 1.385(3)
C26 C27 1.379(3)
C27 C28 1.390(3)
C29 C34 1.394(2)
C29 C30 1.398(2)
C29 P2 1.8105(15)
C30 C31 1.392(2)
C31 C32 1.384(2)
C32 C33 1.388(2)
C33 C34 1.392(2)
Cl1 Pd1 2.3225(5)
N1 Pd1 2.1075(12)
N2 P1 2.7472(14)
P1 Pd1 2.2644(4)
P2 Pd1 2.2330(4)

loop_
_geom_torsion_atom_site_label_1
_geom_torsion_atom_site_label_2
_geom_torsion_atom_site_label_3
_geom_torsion_atom_site_label_4
_geom_torsion
N1 C1 C2 C3 -0.4(2)
C1 C2 C3 C4 -0.4(2)
C2 C3 C4 C5 0.3(2)
C3 C4 C5 N1 0.7(2)
C3 C4 C5 P1 177.09(12)
C11 C6 C7 C8 2.3(2)
P1 C6 C7 C8 179.17(12)
C6 C7 C8 C9 -1.3(2)
C7 C8 C9 C10 -0.6(3)
C8 C9 C10 C11 1.4(3)
C7 C6 C11 C10 -1.4(2)
P1 C6 C11 C10 -178.26(12)
C9 C10 C11 C6 -0.4(3)
C17 C12 C13 C14 -0.3(2)
P1 C12 C13 C14 179.49(12)
C12 C13 C14 C15 -0.2(2)
C13 C14 C15 C16 0.6(3)
C14 C15 C16 C17 -0.4(3)
C15 C16 C17 C12 -0.2(2)
C13 C12 C17 C16 0.6(2)
P1 C12 C17 C16 -179.30(12)
N2 C18 C19 C20 -1.0(3)
P2 C18 C19 C20 177.77(16)
C18 C19 C20 C21 0.8(3)
C19 C20 C21 C22 -0.1(3)
C20 C21 C22 N2 -0.4(3)
C28 C23 C24 C25 1.5(2)
P2 C23 C24 C25 176.70(13)
C23 C24 C25 C26 -1.6(3)
C24 C25 C26 C27 0.3(3)
C25 C26 C27 C28 0.9(3)
C26 C27 C28 C23 -0.9(3)
C24 C23 C28 C27 -0.3(2)
P2 C23 C28 C27 -175.41(12)
C34 C29 C30 C31 2.2(2)
P2 C29 C30 C31 -170.14(12)
C29 C30 C31 C32 -0.7(2)
C30 C31 C32 C33 -1.6(2)
C31 C32 C33 C34 2.4(2)
C32 C33 C34 C29 -0.8(2)
C30 C29 C34 C33 -1.5(2)
P2 C29 C34 C33 170.52(12)
C2 C1 N1 C5 1.3(2)
C2 C1 N1 Pd1 -159.51(11)
C4 C5 N1 C1 -1.5(2)
P1 C5 N1 C1 -178.86(11)
C4 C5 N1 Pd1 165.10(12)
P1 C5 N1 Pd1 -12.27(9)
C19 C18 N2 C22 0.5(3)
P2 C18 N2 C22 -178.32(13)
C19 C18 N2 P1 172.68(14)
P2 C18 N2 P1 -6.11(16)
C21 C22 N2 C18 0.2(3)
C21 C22 N2 P1 -171.17(14)
C17 C12 P1 C6 172.08(11)
C13 C12 P1 C6 -7.76(15)
C17 C12 P1 C5 -76.61(13)
C13 C12 P1 C5 103.55(13)
C17 C12 P1 Pd1 15.23(14)
C13 C12 P1 Pd1 -164.61(11)
C17 C12 P1 N2 92.84(12)
C13 C12 P1 N2 -87.00(13)
C11 C6 P1 C12 -122.70(13)
C7 C6 P1 C12 60.45(14)
C11 C6 P1 C5 124.52(13)
C7 C6 P1 C5 -52.33(13)
C11 C6 P1 Pd1 35.55(14)
C7 C6 P1 Pd1 -141.30(10)
C11 C6 P1 N2 -48.62(12)
C7 C6 P1 N2 134.53(12)
N1 C5 P1 C12 135.58(9)
C4 C5 P1 C12 -41.31(16)
N1 C5 P1 C6 -107.51(10)
C4 C5 P1 C6 75.59(16)
N1 C5 P1 Pd1 11.26(8)
C4 C5 P1 Pd1 -165.63(15)
N1 C5 P1 N2 32.1(4)
C4 C5 P1 N2 -144.8(3)
C18 N2 P1 C12 -112.50(13)
C22 N2 P1 C12 59.02(15)
C18 N2 P1 C6 134.28(12)
C22 N2 P1 C6 -54.20(15)
C18 N2 P1 C5 -6.4(4)
C22 N2 P1 C5 165.1(3)
C18 N2 P1 Pd1 14.25(11)
C22 N2 P1 Pd1 -174.23(14)
C34 C29 P2 C23 11.67(14)
C30 C29 P2 C23 -176.16(12)
C34 C29 P2 C18 -98.39(13)
C30 C29 P2 C18 73.79(13)
C34 C29 P2 Pd1 135.01(11)
C30 C29 P2 Pd1 -52.82(13)
C24 C23 P2 C29 56.09(14)
C28 C23 P2 C29 -128.81(13)
C24 C23 P2 C18 164.13(13)
C28 C23 P2 C18 -20.77(15)
C24 C23 P2 Pd1 -72.65(13)
C28 C23 P2 Pd1 102.44(13)
N2 C18 P2 C29 -134.07(13)
C19 C18 P2 C29 47.12(16)
N2 C18 P2 C23 113.45(13)
C19 C18 P2 C23 -65.37(16)
N2 C18 P2 Pd1 -5.61(15)
C19 C18 P2 Pd1 175.58(13)
C1 N1 Pd1 P2 123.96(17)
C5 N1 Pd1 P2 -39.2(2)
C1 N1 Pd1 P1 173.42(15)
C5 N1 Pd1 P1 10.27(8)
C1 N1 Pd1 Cl1 -6.17(15)
C5 N1 Pd1 Cl1 -169.33(8)
C29 P2 Pd1 N1 -177.54(17)
C23 P2 Pd1 N1 -54.48(17)
C18 P2 Pd1 N1 62.45(18)
C29 P2 Pd1 P1 135.47(5)
C23 P2 Pd1 P1 -101.47(6)
C18 P2 Pd1 P1 15.46(6)
C29 P2 Pd1 Cl1 -46.82(6)
C23 P2 Pd1 Cl1 76.24(6)
C18 P2 Pd1 Cl1 -166.83(6)
C12 P1 Pd1 N1 -111.31(7)
C6 P1 Pd1 N1 93.61(7)
C5 P1 Pd1 N1 -7.45(6)
N2 P1 Pd1 N1 176.29(5)
C12 P1 Pd1 P2 59.56(6)
C6 P1 Pd1 P2 -95.52(6)
C5 P1 Pd1 P2 163.41(4)
N2 P1 Pd1 P2 -12.84(3)
C12 P1 Pd1 Cl1 -109.38(9)
C6 P1 Pd1 Cl1 95.54(9)
C5 P1 Pd1 Cl1 -5.52(9)
N2 P1 Pd1 Cl1 178.22(7)
